data_4060408
_journal_name_full Organometallics
_journal_paper_doi 10.1021/om0491084
_journal_year 2005
_chemical_formula_moiety 'C36 H42 N2 O2 Sn'
_chemical_formula_sum 'C36 H42 N2 O2 Sn'
_chemical_formula_weight 653.41
_space_group_IT_number 14
_symmetry_cell_setting monoclinic
_symmetry_space_group_name_Hall '-P 2yn'
_symmetry_space_group_name_H-M 'P 1 21/n 1'
_cell_angle_alpha 90.00
_cell_angle_beta 94.183(4)
_cell_angle_gamma 90.00
_cell_formula_units_Z 4
_cell_length_a 13.265(6)
_cell_length_b 9.651(4)
_cell_length_c 26.010(10)
_cell_measurement_temperature 293(2)
_cell_volume 3321(2)
_exptl_crystal_density_diffrn 1.307
_cod_original_sg_symbol_H-M 'P 21/n'
_cod_database_code 4060408

loop_
_symmetry_equiv_pos_as_xyz
'x, y, z'
'-x+1/2, y+1/2, -z+1/2'
'-x, -y, -z'
'x-1/2, -y-1/2, z-1/2'

loop_
_atom_site_label
_atom_site_type_symbol
_atom_site_fract_x
_atom_site_fract_y
_atom_site_fract_z
_atom_site_U_iso_or_equiv
_atom_site_adp_type
_atom_site_occupancy
_atom_site_symmetry_multiplicity
_atom_site_calc_flag
_atom_site_refinement_flags
_atom_site_disorder_assembly
_atom_site_disorder_group
Sn1 Sn 0.275432(15) 0.18993(2) 0.999510(7) 0.04309(8) Uani 1 1 d . . .
O1 O 0.22723(15) 0.2406(2) 1.07172(7) 0.0493(5) Uani 1 1 d . . .
O2 O 0.29280(17) 0.1936(2) 0.92067(7) 0.0522(5) Uani 1 1 d . . .
N1 N 0.10590(18) 0.2456(3) 0.97598(9) 0.0433(5) Uani 1 1 d . . .
N2 N 0.29034(18) 0.4334(3) 0.98603(9) 0.0487(6) Uani 1 1 d . . .
C1 C 0.0361(2) 0.2509(3) 1.00801(11) 0.0460(7) Uani 1 1 d . . .
H1 H -0.0299 0.2550 0.9933 0.055 Uiso 1 1 calc R . .
C2 C 0.0470(2) 0.2514(3) 1.06342(11) 0.0441(6) Uani 1 1 d . . .
C3 C -0.0442(2) 0.2613(4) 1.08804(13) 0.0545(8) Uani 1 1 d . . .
H3 H -0.1055 0.2658 1.0683 0.065 Uiso 1 1 calc R . .
C4 C -0.0428(3) 0.2644(4) 1.14045(14) 0.0667(10) Uani 1 1 d . . .
H4 H -0.1028 0.2734 1.1566 0.080 Uiso 1 1 calc R . .
C5 C 0.0484(3) 0.2541(4) 1.16927(13) 0.0620(9) Uani 1 1 d . . .
H5 H 0.0477 0.2547 1.2050 0.074 Uiso 1 1 calc R . .
C6 C 0.1411(2) 0.2427(3) 1.14806(11) 0.0480(7) Uani 1 1 d . . .
C7 C 0.1404(2) 0.2439(3) 1.09322(10) 0.0429(6) Uani 1 1 d . . .
C8 C 0.2405(3) 0.2269(4) 1.18202(11) 0.0573(9) Uani 1 1 d . . .
C9 C 0.2896(3) 0.0889(4) 1.17015(14) 0.0793(12) Uani 1 1 d . . .
H9A H 0.2438 0.0147 1.1763 0.119 Uiso 1 1 calc R . .
H9B H 0.3506 0.0777 1.1920 0.119 Uiso 1 1 calc R . .
H9C H 0.3054 0.0875 1.1347 0.119 Uiso 1 1 calc R . .
C10 C 0.3121(3) 0.3490(5) 1.17347(15) 0.0857(13) Uani 1 1 d . . .
H10A H 0.2796 0.4343 1.1816 0.129 Uiso 1 1 calc R . .
H10B H 0.3283 0.3505 1.1381 0.129 Uiso 1 1 calc R . .
H10C H 0.3730 0.3383 1.1954 0.129 Uiso 1 1 calc R . .
C11 C 0.2213(3) 0.2242(5) 1.23979(13) 0.0893(14) Uani 1 1 d . . .
H11A H 0.1907 0.3099 1.2491 0.134 Uiso 1 1 calc R . .
H11B H 0.2844 0.2123 1.2599 0.134 Uiso 1 1 calc R . .
H11C H 0.1770 0.1486 1.2464 0.134 Uiso 1 1 calc R . .
C12 C 0.0704(2) 0.2430(3) 0.92251(10) 0.0419(6) Uani 1 1 d . . .
C13 C 0.0230(3) 0.1283(4) 0.90087(13) 0.0592(8) Uani 1 1 d . . .
H13 H 0.0128 0.0503 0.9208 0.071 Uiso 1 1 calc R . .
C14 C -0.0097(3) 0.1300(5) 0.84878(15) 0.0758(11) Uani 1 1 d . . .
H14 H -0.0407 0.0519 0.8338 0.091 Uiso 1 1 calc R . .
C15 C 0.0031(3) 0.2440(5) 0.81958(14) 0.0718(10) Uani 1 1 d . . .
H15 H -0.0188 0.2441 0.7848 0.086 Uiso 1 1 calc R . .
C16 C 0.0482(3) 0.3585(4) 0.84145(13) 0.0681(10) Uani 1 1 d . . .
H16 H 0.0559 0.4375 0.8216 0.082 Uiso 1 1 calc R . .
C17 C 0.0826(2) 0.3585(4) 0.89249(12) 0.0555(8) Uani 1 1 d . . .
H17 H 0.1143 0.4369 0.9069 0.067 Uiso 1 1 calc R . .
C18 C 0.3236(2) 0.4872(4) 0.94520(11) 0.0523(8) Uani 1 1 d . . .
H18 H 0.3372 0.5817 0.9469 0.063 Uiso 1 1 calc R . .
C19 C 0.3428(2) 0.4208(4) 0.89718(11) 0.0575(8) Uani 1 1 d . . .
C20 C 0.3776(3) 0.5099(5) 0.85919(13) 0.0813(12) Uani 1 1 d . . .
H20 H 0.3856 0.6040 0.8660 0.098 Uiso 1 1 calc R . .
C21 C 0.3994(4) 0.4583(5) 0.81259(15) 0.0950(15) Uani 1 1 d . . .
H21 H 0.4207 0.5170 0.7872 0.114 Uiso 1 1 calc R . .
C22 C 0.3895(3) 0.3177(5) 0.80346(14) 0.0810(13) Uani 1 1 d . . .
H22 H 0.4059 0.2841 0.7716 0.097 Uiso 1 1 calc R . .
C23 C 0.3565(2) 0.2239(4) 0.83897(12) 0.0592(9) Uani 1 1 d . . .
C24 C 0.3296(2) 0.2788(3) 0.88705(11) 0.0494(8) Uani 1 1 d . . .
C25 C 0.3506(3) 0.0684(4) 0.82773(12) 0.0650(10) Uani 1 1 d . . .
C26 C 0.3861(4) 0.0329(6) 0.77427(15) 0.1048(16) Uani 1 1 d . . .
H26A H 0.3812 -0.0653 0.7687 0.157 Uiso 1 1 calc R . .
H26B H 0.4551 0.0617 0.7726 0.157 Uiso 1 1 calc R . .
H26C H 0.3443 0.0802 0.7482 0.157 Uiso 1 1 calc R . .
C27 C 0.2425(3) 0.0148(5) 0.82932(16) 0.0919(14) Uani 1 1 d . . .
H27A H 0.2412 -0.0831 0.8227 0.138 Uiso 1 1 calc R . .
H27B H 0.1995 0.0614 0.8035 0.138 Uiso 1 1 calc R . .
H27C H 0.2189 0.0323 0.8627 0.138 Uiso 1 1 calc R . .
C28 C 0.4203(3) -0.0108(5) 0.86797(16) 0.0923(14) Uani 1 1 d . . .
H28A H 0.4157 -0.1084 0.8612 0.138 Uiso 1 1 calc R . .
H28B H 0.3997 0.0078 0.9019 0.138 Uiso 1 1 calc R . .
H28C H 0.4889 0.0192 0.8658 0.138 Uiso 1 1 calc R . .
C29 C 0.2893(2) 0.5262(3) 1.02940(11) 0.0463(7) Uani 1 1 d . . .
C30 C 0.1995(2) 0.5562(3) 1.05096(12) 0.0520(8) Uani 1 1 d . . .
H30 H 0.1393 0.5168 1.0374 0.062 Uiso 1 1 calc R . .
C31 C 0.1996(3) 0.6437(4) 1.09217(13) 0.0637(9) Uani 1 1 d . . .
H31 H 0.1391 0.6636 1.1066 0.076 Uiso 1 1 calc R . .
C32 C 0.2884(3) 0.7034(4) 1.11269(14) 0.0677(10) Uani 1 1 d . . .
H32 H 0.2876 0.7643 1.1404 0.081 Uiso 1 1 calc R . .
C33 C 0.3778(3) 0.6720(4) 1.09179(15) 0.0751(11) Uani 1 1 d . . .
H33 H 0.4380 0.7105 1.1056 0.090 Uiso 1 1 calc R . .
C34 C 0.3779(3) 0.5836(4) 1.05058(13) 0.0664(10) Uani 1 1 d . . .
H34 H 0.4386 0.5621 1.0367 0.080 Uiso 1 1 calc R . .
C35 C 0.4310(3) 0.1994(4) 1.02800(14) 0.0721(10) Uani 1 1 d . . .
H35A H 0.4354 0.1991 1.0650 0.108 Uiso 1 1 calc R . .
H35B H 0.4609 0.2828 1.0160 0.108 Uiso 1 1 calc R . .
H35C H 0.4663 0.1206 1.0158 0.108 Uiso 1 1 calc R . .
C36 C 0.2288(3) -0.0228(4) 0.99633(13) 0.0678(10) Uani 1 1 d . . .
H36A H 0.2144 -0.0532 1.0302 0.102 Uiso 1 1 calc R . .
H36B H 0.2819 -0.0786 0.9840 0.102 Uiso 1 1 calc R . .
H36C H 0.1691 -0.0319 0.9734 0.102 Uiso 1 1 calc R . .

loop_
_atom_site_aniso_label
_atom_site_aniso_U_11
_atom_site_aniso_U_22
_atom_site_aniso_U_33
_atom_site_aniso_U_23
_atom_site_aniso_U_13
_atom_site_aniso_U_12
Sn1 0.04274(12) 0.05182(13) 0.03515(11) 0.00181(9) 0.00596(8) 0.00010(10)
O1 0.0453(11) 0.0688(14) 0.0347(10) 0.0002(10) 0.0075(9) -0.0027(11)
O2 0.0617(13) 0.0591(13) 0.0373(10) -0.0015(10) 0.0128(9) -0.0036(11)
N1 0.0413(13) 0.0487(14) 0.0398(13) 0.0029(11) 0.0011(11) -0.0052(12)
N2 0.0485(14) 0.0552(16) 0.0431(13) -0.0026(12) 0.0080(11) -0.0088(12)
C1 0.0447(16) 0.0437(15) 0.0496(17) 0.0021(14) 0.0039(13) -0.0033(14)
C2 0.0446(16) 0.0428(15) 0.0458(16) 0.0008(14) 0.0095(13) -0.0041(14)
C3 0.0484(18) 0.0541(19) 0.062(2) -0.0009(16) 0.0130(15) -0.0020(16)
C4 0.064(2) 0.070(2) 0.069(2) -0.0025(19) 0.0335(19) 0.0000(19)
C5 0.077(2) 0.067(2) 0.0451(18) -0.0011(17) 0.0239(18) 0.000(2)
C6 0.064(2) 0.0415(16) 0.0397(15) -0.0003(13) 0.0112(14) -0.0016(15)
C7 0.0507(17) 0.0388(15) 0.0402(15) 0.0006(13) 0.0102(13) -0.0033(14)
C8 0.072(2) 0.064(2) 0.0363(16) 0.0046(14) 0.0034(15) -0.0027(17)
C9 0.084(3) 0.089(3) 0.064(2) 0.013(2) 0.001(2) 0.022(2)
C10 0.097(3) 0.097(3) 0.060(2) 0.005(2) -0.015(2) -0.031(3)
C11 0.102(3) 0.125(4) 0.0407(19) 0.005(2) 0.006(2) 0.007(3)
C12 0.0373(14) 0.0499(16) 0.0380(14) -0.0004(13) -0.0004(12) 0.0012(13)
C13 0.062(2) 0.0504(19) 0.064(2) 0.0003(17) -0.0070(16) -0.0038(17)
C14 0.071(2) 0.081(3) 0.072(2) -0.033(2) -0.018(2) 0.005(2)
C15 0.068(2) 0.101(3) 0.0445(19) -0.005(2) -0.0066(17) 0.011(2)
C16 0.071(2) 0.084(3) 0.0481(19) 0.0155(19) -0.0032(17) -0.004(2)
C17 0.0593(19) 0.0580(19) 0.0480(17) 0.0064(15) -0.0037(15) -0.0109(17)
C18 0.0546(18) 0.0538(19) 0.0485(17) 0.0049(14) 0.0045(14) -0.0072(15)
C19 0.0580(19) 0.074(2) 0.0414(16) 0.0077(16) 0.0059(14) -0.0078(18)
C20 0.106(3) 0.084(3) 0.055(2) 0.011(2) 0.019(2) -0.021(2)
C21 0.123(4) 0.110(4) 0.055(2) 0.018(2) 0.028(2) -0.026(3)
C22 0.088(3) 0.118(4) 0.0393(18) -0.001(2) 0.0196(18) -0.014(3)
C23 0.0474(18) 0.092(3) 0.0388(16) -0.0027(17) 0.0052(14) -0.0014(18)
C24 0.0416(16) 0.070(2) 0.0372(15) 0.0026(14) 0.0043(12) -0.0031(15)
C25 0.060(2) 0.089(3) 0.0476(18) -0.0143(18) 0.0153(15) 0.002(2)
C26 0.122(4) 0.131(4) 0.066(3) -0.026(3) 0.039(3) -0.003(3)
C27 0.083(3) 0.115(4) 0.080(3) -0.034(3) 0.015(2) -0.016(3)
C28 0.095(3) 0.095(3) 0.088(3) -0.012(3) 0.014(2) 0.024(3)
C29 0.0461(16) 0.0479(18) 0.0450(16) -0.0021(13) 0.0047(13) -0.0036(14)
C30 0.0473(17) 0.0485(19) 0.0608(19) 0.0015(15) 0.0075(14) 0.0020(15)
C31 0.067(2) 0.063(2) 0.063(2) -0.0037(18) 0.0149(18) 0.0134(19)
C32 0.085(3) 0.062(2) 0.057(2) -0.0135(17) 0.0087(19) 0.003(2)
C33 0.071(2) 0.085(3) 0.069(2) -0.022(2) -0.0003(19) -0.022(2)
C34 0.0509(19) 0.081(3) 0.068(2) -0.019(2) 0.0099(16) -0.0149(19)
C35 0.0505(19) 0.097(3) 0.069(2) 0.008(2) 0.0058(17) 0.004(2)
C36 0.077(2) 0.052(2) 0.074(2) 0.0024(18) 0.0017(19) 0.0007(19)

loop_
_geom_bond_atom_site_label_1
_geom_bond_atom_site_label_2
_geom_bond_distance
_geom_bond_site_symmetry_2
_geom_bond_publ_flag
Sn1 O2 2.080(2) . ?
Sn1 O1 2.086(2) . ?
Sn1 C35 2.143(4) . ?
Sn1 C36 2.144(4) . ?
Sn1 N1 2.349(3) . ?
Sn1 N2 2.386(3) . ?
O1 C7 1.317(3) . ?
O2 C24 1.320(4) . ?
N1 C1 1.291(4) . ?
N1 C12 1.436(3) . ?
N2 C18 1.289(4) . ?
N2 C29 1.441(4) . ?
C1 C2 1.438(4) . ?
C1 H1 0.9300 . ?
C2 C7 1.414(4) . ?
C2 C3 1.413(4) . ?
C3 C4 1.362(5) . ?
C3 H3 0.9300 . ?
C4 C5 1.379(5) . ?
C4 H4 0.9300 . ?
C5 C6 1.388(5) . ?
C5 H5 0.9300 . ?
C6 C7 1.426(4) . ?
C6 C8 1.540(5) . ?
C8 C9 1.523(5) . ?
C8 C11 1.542(4) . ?
C8 C10 1.540(5) . ?
C9 H9A 0.9600 . ?
C9 H9B 0.9600 . ?
C9 H9C 0.9600 . ?
C10 H10A 0.9600 . ?
C10 H10B 0.9600 . ?
C10 H10C 0.9600 . ?
C11 H11A 0.9600 . ?
C11 H11B 0.9600 . ?
C11 H11C 0.9600 . ?
C12 C17 1.377(4) . ?
C12 C13 1.374(4) . ?
C13 C14 1.392(5) . ?
C13 H13 0.9300 . ?
C14 C15 1.355(6) . ?
C14 H14 0.9300 . ?
C15 C16 1.361(6) . ?
C15 H15 0.9300 . ?
C16 C17 1.372(4) . ?
C16 H16 0.9300 . ?
C17 H17 0.9300 . ?
C18 C19 1.443(4) . ?
C18 H18 0.9300 . ?
C19 C24 1.404(5) . ?
C19 C20 1.413(5) . ?
C20 C21 1.361(5) . ?
C20 H20 0.9300 . ?
C21 C22 1.382(6) . ?
C21 H21 0.9300 . ?
C22 C23 1.387(5) . ?
C22 H22 0.9300 . ?
C23 C24 1.427(4) . ?
C23 C25 1.530(6) . ?
C25 C27 1.528(5) . ?
C25 C26 1.539(4) . ?
C25 C28 1.547(5) . ?
C26 H26A 0.9600 . ?
C26 H26B 0.9600 . ?
C26 H26C 0.9600 . ?
C27 H27A 0.9600 . ?
C27 H27B 0.9600 . ?
C27 H27C 0.9600 . ?
C28 H28A 0.9600 . ?
C28 H28B 0.9600 . ?
C28 H28C 0.9600 . ?
C29 C34 1.378(4) . ?
C29 C30 1.384(4) . ?
C30 C31 1.365(5) . ?
C30 H30 0.9300 . ?
C31 C32 1.383(5) . ?
C31 H31 0.9300 . ?
C32 C33 1.374(5) . ?
C32 H32 0.9300 . ?
C33 C34 1.370(5) . ?
C33 H33 0.9300 . ?
C34 H34 0.9300 . ?
C35 H35A 0.9600 . ?
C35 H35B 0.9600 . ?
C35 H35C 0.9600 . ?
C36 H36A 0.9600 . ?
C36 H36B 0.9600 . ?
C36 H36C 0.9600 . ?
